data_4346053
loop_
_publ_author_name
'Kamunde-Devonish, Maisha K'
'Fast, Dylan B.'
'Mensinger, Zachary L.'
'Gatlin, Jason T.'
'Zakharov, Lev N.'
'Dolgos, Michelle R.'
'Johnson, Darren W.'

_publ_section_title
;
 Synthesis and solid-state structural characterization of a series of
 aqueous heterometallic tridecameric group 13 clusters.
;
_journal_issue 8
_journal_name_full 'Inorganic chemistry'
_journal_page_first 3913
_journal_page_last 3920
_journal_paper_doi 10.1021/acs.inorgchem.5b00097
_journal_volume 54
_journal_year 2015
_chemical_formula_sum 'C6 H96 Ga10.27 In2.73 N15 O99'
_chemical_formula_weight 2992.46
_space_group_IT_number 148
_space_group_name_Hall '-R 3'
_space_group_name_H-M_alt 'R -3 :H'
_symmetry_cell_setting trigonal
_symmetry_space_group_name_H-M 'R -3 :H'
_atom_sites_solution_hydrogens geom
_atom_sites_solution_primary direct
_atom_sites_solution_secondary difmap
_audit_creation_method SHELXLTL
_cell_angle_alpha 90.00
_cell_angle_beta 90.00
_cell_angle_gamma 120.00
_cell_formula_units_Z 3
_cell_length_a 20.2946(12)
_cell_length_b 20.2946(12)
_cell_length_c 18.456(2)
_cell_measurement_reflns_used 6442
_cell_measurement_temperature 173(2)
_cell_measurement_theta_max 28.18
_cell_measurement_theta_min 2.49
_cell_volume 6583.1(9)
_computing_cell_refinement 'Bruker SMART'
_computing_data_collection 'Bruker SMART'
_computing_data_reduction 'Bruker SAINT'
_computing_molecular_graphics 'Bruker SHELXTL'
_computing_publication_material 'Bruker SHELXTL'
_computing_structure_refinement 'Bruker SHELXTL'
_computing_structure_solution 'Bruker SHELXTL'
_diffrn_ambient_temperature 173(2)
_diffrn_measured_fraction_theta_full 0.998
_diffrn_measured_fraction_theta_max 0.998
_diffrn_measurement_device_type 'Bruker Apex CCD'
_diffrn_measurement_method 'phi and omega scans'
_diffrn_radiation_monochromator graphite
_diffrn_radiation_source 'fine-focus sealed tube'
_diffrn_radiation_type MoK\a
_diffrn_radiation_wavelength 0.71073
_diffrn_reflns_av_R_equivalents 0.0216
_diffrn_reflns_av_sigmaI/netI 0.0186
_diffrn_reflns_limit_h_max 25
_diffrn_reflns_limit_h_min -25
_diffrn_reflns_limit_k_max 22
_diffrn_reflns_limit_k_min -25
_diffrn_reflns_limit_l_max 23
_diffrn_reflns_limit_l_min -23
_diffrn_reflns_number 13370
_diffrn_reflns_theta_full 27.00
_diffrn_reflns_theta_max 27.00
_diffrn_reflns_theta_min 1.60
_exptl_absorpt_coefficient_mu 3.955
_exptl_absorpt_correction_T_max 0.8268
_exptl_absorpt_correction_T_min 0.6931
_exptl_absorpt_correction_type multi-scan
_exptl_absorpt_process_details SADABS
_exptl_crystal_colour colorless
_exptl_crystal_density_diffrn 2.264
_exptl_crystal_density_method 'not measured'
_exptl_crystal_description cut-block
_exptl_crystal_F_000 4443
_exptl_crystal_size_max 0.10
_exptl_crystal_size_mid 0.10
_exptl_crystal_size_min 0.05
_refine_diff_density_max 0.858
_refine_diff_density_min -0.312
_refine_diff_density_rms 0.097
_refine_ls_extinction_method none
_refine_ls_goodness_of_fit_ref 1.065
_refine_ls_hydrogen_treatment mixed
_refine_ls_matrix_type full
_refine_ls_number_parameters 166
_refine_ls_number_reflns 3195
_refine_ls_number_restraints 0
_refine_ls_restrained_S_all 1.065
_refine_ls_R_factor_all 0.0282
_refine_ls_R_factor_gt 0.0257
_refine_ls_shift/su_max 0.001
_refine_ls_shift/su_mean 0.000
_refine_ls_structure_factor_coef Fsqd
_refine_ls_weighting_details 'calc w=1/[\s^2^(Fo^2^)+(0.0419P)^2^+19.2722P] where P=(Fo^2^+2Fc^2^)/3'
_refine_ls_weighting_scheme calc
_refine_ls_wR_factor_gt 0.0719
_refine_ls_wR_factor_ref 0.0732
_reflns_number_gt 2938
_reflns_number_total 3195
_reflns_threshold_expression >2sigma(I)
_cod_data_source_file ic5b00097_si_002.cif
_cod_data_source_block jtg65_sqd
_cod_depositor_comments
;
The following automatic conversions were performed:

data item '_symmetry_cell_setting' value 'Trigonal' was changed to
'trigonal' in accordance with the
/home/saulius/struct/COD-crude-data/automatic-downloads/DataCite-retrospective/ACS/depositions/lib/dictionaries/cif_core.dic
dictionary named 'cif_core.dic' version 2.4.2 last updated on
2011-04-26.

Automatic conversion script
Id: cif_fix_values 6909 2019-04-08 15:41:33Z antanas 
;
_cod_original_cell_volume 6583.2(9)
_cod_original_sg_symbol_H-M R-3
_cod_database_code 4346053
_platon_squeeze_void_probe_radius 1.20

loop_
_symmetry_equiv_pos_as_xyz
'x, y, z'
'-y, x-y, z'
'-x+y, -x, z'
'x+2/3, y+1/3, z+1/3'
'-y+2/3, x-y+1/3, z+1/3'
'-x+y+2/3, -x+1/3, z+1/3'
'x+1/3, y+2/3, z+2/3'
'-y+1/3, x-y+2/3, z+2/3'
'-x+y+1/3, -x+2/3, z+2/3'
'-x, -y, -z'
'y, -x+y, -z'
'x-y, x, -z'
'-x+2/3, -y+1/3, -z+1/3'
'y+2/3, -x+y+1/3, -z+1/3'
'x-y+2/3, x+1/3, -z+1/3'
'-x+1/3, -y+2/3, -z+2/3'
'y+1/3, -x+y+2/3, -z+2/3'
'x-y+1/3, x+2/3, -z+2/3'

loop_
_atom_site_label
_atom_site_type_symbol
_atom_site_fract_x
_atom_site_fract_y
_atom_site_fract_z
_atom_site_U_iso_or_equiv
_atom_site_adp_type
_atom_site_occupancy
_atom_site_symmetry_multiplicity
_atom_site_calc_flag
_atom_site_refinement_flags
Ga1 Ga 0.3333 0.6667 0.1667 0.01542(16) Uani 1 6 d S
Ga2 Ga 0.475953(16) 0.829241(16) 0.162950(15) 0.01597(11) Uani 1 1 d .
Ga3 Ga 0.638332(13) 0.848029(13) 0.072436(13) 0.01897(10) Uani 0.564(5) 1 d P
In3 In 0.638332(13) 0.848029(13) 0.072436(13) 0.01897(10) Uani 0.436(5) 1 d P
O1 O 0.42875(10) 0.72488(10) 0.11271(10) 0.0167(4) Uani 1 1 d .
O2 O 0.40702(10) 0.85482(11) 0.11729(10) 0.0187(4) Uani 1 1 d .
O3 O 0.55488(11) 0.87182(11) 0.09118(10) 0.0214(4) Uani 1 1 d .
O5 O 0.70702(13) 0.95568(13) 0.02899(12) 0.0309(5) Uani 1 1 d .
O6 O 0.69355(13) 0.89779(14) 0.16809(12) 0.0349(5) Uani 1 1 d .
O7 O 0.60455(13) 0.81769(13) -0.03458(13) 0.0336(5) Uani 1 1 d .
O8 O 0.72625(15) 0.82647(14) 0.05173(14) 0.0385(6) Uani 1 1 d .
O9 O 0.57879(11) 0.73926(11) 0.10463(10) 0.0217(4) Uani 1 1 d .
N1S N 0.40680(15) 0.94309(15) -0.03231(13) 0.0272(5) Uani 1 1 d .
O1S O 0.41813(19) 0.88904(17) -0.02630(14) 0.0545(8) Uani 1 1 d .
O2S O 0.36441(15) 0.95196(14) 0.01032(13) 0.0396(6) Uani 1 1 d .
O3S O 0.43802(17) 0.98914(15) -0.08242(16) 0.0506(7) Uani 1 1 d .
N2S N 0.74950(19) 0.69975(19) 0.16280(17) 0.0432(7) Uani 1 1 d .
O4S O 0.8034(2) 0.7626(2) 0.1512(2) 0.0774(11) Uani 1 1 d .
O5S O 0.69257(16) 0.67297(18) 0.12160(14) 0.0516(7) Uani 1 1 d .
O6S O 0.74911(16) 0.66072(18) 0.21597(14) 0.0505(7) Uani 1 1 d .

loop_
_atom_site_aniso_label
_atom_site_aniso_U_11
_atom_site_aniso_U_22
_atom_site_aniso_U_33
_atom_site_aniso_U_23
_atom_site_aniso_U_13
_atom_site_aniso_U_12
Ga1 0.0144(2) 0.0144(2) 0.0175(3) 0.000 0.000 0.00719(11)
Ga2 0.01536(16) 0.01534(16) 0.01770(16) -0.00004(11) 0.00075(10) 0.00804(12)
Ga3 0.01875(14) 0.01693(14) 0.02217(15) 0.00172(9) 0.00299(9) 0.00961(10)
In3 0.01875(14) 0.01693(14) 0.02217(15) 0.00172(9) 0.00299(9) 0.00961(10)
O1 0.0163(9) 0.0160(9) 0.0160(9) 0.0002(7) 0.0002(7) 0.0068(7)
O2 0.0172(9) 0.0195(9) 0.0205(9) 0.0035(7) 0.0021(7) 0.0100(8)
O3 0.0210(10) 0.0211(10) 0.0228(9) 0.0043(8) 0.0061(8) 0.0110(8)
O5 0.0311(12) 0.0327(12) 0.0305(11) 0.0030(9) 0.0016(9) 0.0173(10)
O6 0.0345(12) 0.0408(13) 0.0312(12) 0.0090(10) 0.0047(10) 0.0202(11)
O7 0.0350(12) 0.0339(12) 0.0339(12) -0.0021(10) -0.0081(10) 0.0187(11)
O8 0.0477(15) 0.0338(13) 0.0414(13) 0.0019(10) 0.0053(11) 0.0258(12)
O9 0.0198(10) 0.0202(10) 0.0229(9) 0.0032(8) 0.0047(8) 0.0084(8)
N1S 0.0324(14) 0.0299(13) 0.0219(12) 0.0041(10) 0.0016(10) 0.0175(12)
O1S 0.101(2) 0.0650(19) 0.0328(13) 0.0140(13) 0.0152(14) 0.0675(19)
O2S 0.0452(14) 0.0427(14) 0.0393(13) 0.0178(11) 0.0185(11) 0.0282(12)
O3S 0.0716(19) 0.0391(14) 0.0514(16) 0.0227(12) 0.0376(14) 0.0354(15)
N2S 0.0479(19) 0.0485(19) 0.0367(16) -0.0042(14) -0.0047(14) 0.0267(16)
O4S 0.071(2) 0.056(2) 0.069(2) 0.0061(17) -0.0018(18) 0.0041(18)
O5S 0.0445(15) 0.073(2) 0.0383(14) 0.0098(13) -0.0093(12) 0.0299(15)
O6S 0.0522(17) 0.072(2) 0.0349(14) 0.0004(13) -0.0111(12) 0.0366(16)

loop_
_atom_type_symbol
_atom_type_description
_atom_type_scat_dispersion_real
_atom_type_scat_dispersion_imag
_atom_type_scat_source
C C 0.0033 0.0016 'International Tables Vol C Tables 4.2.6.8 and 6.1.1.4'
N N 0.0061 0.0033 'International Tables Vol C Tables 4.2.6.8 and 6.1.1.4'
H H 0.0000 0.0000 'International Tables Vol C Tables 4.2.6.8 and 6.1.1.4'
O O 0.0106 0.0060 'International Tables Vol C Tables 4.2.6.8 and 6.1.1.4'
Ga Ga 0.2307 1.6083 'International Tables Vol C Tables 4.2.6.8 and 6.1.1.4'
In In -0.7276 1.3100 'International Tables Vol C Tables 4.2.6.8 and 6.1.1.4'

loop_
_geom_angle_atom_site_label_1
_geom_angle_atom_site_label_2
_geom_angle_atom_site_label_3
_geom_angle
_geom_angle_site_symmetry_1
_geom_angle_site_symmetry_3
O1 Ga1 O1 180.0 14_455 2_665
O1 Ga1 O1 96.52(7) 14_455 13_565
O1 Ga1 O1 83.48(7) 2_665 13_565
O1 Ga1 O1 83.48(7) 14_455 .
O1 Ga1 O1 96.52(7) 2_665 .
O1 Ga1 O1 180.0 13_565 .
O1 Ga1 O1 96.52(7) 14_455 15
O1 Ga1 O1 83.48(7) 2_665 15
O1 Ga1 O1 96.52(7) 13_565 15
O1 Ga1 O1 83.48(7) . 15
O1 Ga1 O1 83.48(7) 14_455 3_565
O1 Ga1 O1 96.53(7) 2_665 3_565
O1 Ga1 O1 83.48(7) 13_565 3_565
O1 Ga1 O1 96.52(7) . 3_565
O1 Ga1 O1 180.0 15 3_565
O9 Ga2 O2 89.86(8) 15 .
O9 Ga2 O2 95.70(8) 15 14_455
O2 Ga2 O2 165.41(10) . 14_455
O9 Ga2 O3 102.34(9) 15 .
O2 Ga2 O3 97.63(8) . .
O2 Ga2 O3 94.35(8) 14_455 .
O9 Ga2 O1 166.46(8) 15 .
O2 Ga2 O1 93.07(8) . .
O2 Ga2 O1 78.51(8) 14_455 .
O3 Ga2 O1 90.38(8) . .
O9 Ga2 O1 91.34(8) 15 15
O2 Ga2 O1 76.12(7) . 15
O2 Ga2 O1 90.25(8) 14_455 15
O3 Ga2 O1 165.03(8) . 15
O1 Ga2 O1 76.57(10) . 15
O9 Ga3 O3 95.58(8) . .
O9 Ga3 O6 99.56(9) . .
O3 Ga3 O6 92.97(9) . .
O9 Ga3 O8 86.03(9) . .
O3 Ga3 O8 178.38(9) . .
O6 Ga3 O8 86.96(10) . .
O9 Ga3 O5 172.19(8) . .
O3 Ga3 O5 90.96(8) . .
O6 Ga3 O5 84.31(9) . .
O8 Ga3 O5 87.42(9) . .
O9 Ga3 O7 91.57(9) . .
O3 Ga3 O7 92.40(9) . .
O6 Ga3 O7 167.10(9) . .
O8 Ga3 O7 87.34(10) . .
O5 Ga3 O7 83.88(9) . .
Ga1 O1 Ga2 101.68(8) . .
Ga1 O1 Ga2 98.27(8) . 14_455
Ga2 O1 Ga2 95.47(7) . 14_455
Ga2 O2 Ga2 109.11(9) . 15
Ga2 O3 Ga3 128.66(10) . .
Ga2 O9 Ga3 132.97(11) 14_455 .
O1S N1S O3S 119.0(3) . .
O1S N1S O2S 121.5(3) . .
O3S N1S O2S 119.5(3) . .
O4S N2S O5S 119.8(4) . .
O4S N2S O6S 121.2(4) . .
O5S N2S O6S 119.0(3) . .

loop_
_geom_bond_atom_site_label_1
_geom_bond_atom_site_label_2
_geom_bond_distance
_geom_bond_site_symmetry_2
Ga1 O1 1.9619(18) 14_455
Ga1 O1 1.9620(18) 2_665
Ga1 O1 1.9620(18) 13_565
Ga1 O1 1.9620(18) .
Ga1 O1 1.9620(18) 15
Ga1 O1 1.9621(18) 3_565
Ga2 O9 1.9097(19) 15
Ga2 O2 1.9138(18) .
Ga2 O2 1.9155(18) 14_455
Ga2 O3 1.9191(19) .
Ga2 O1 2.0578(18) .
Ga2 O1 2.1567(18) 15
Ga3 O9 2.005(2) .
Ga3 O3 2.0096(19) .
Ga3 O6 2.064(2) .
Ga3 O8 2.074(2) .
Ga3 O5 2.077(2) .
Ga3 O7 2.080(2) .
O1 Ga2 2.1566(18) 14_455
O2 Ga2 1.9157(18) 15
O9 Ga2 1.9097(19) 14_455
N1S O1S 1.233(4) .
N1S O3S 1.240(3) .
N1S O2S 1.244(3) .
N2S O4S 1.215(5) .
N2S O5S 1.257(4) .
N2S O6S 1.259(4) .

loop_
_platon_squeeze_void_nr
_platon_squeeze_void_average_x
_platon_squeeze_void_average_y
_platon_squeeze_void_average_z
_platon_squeeze_void_volume
_platon_squeeze_void_count_electrons
_platon_squeeze_void_content
1 0.000 0.000 0.000 546 197 ' '
2 0.667 0.333 0.333 546 197 ' '
3 0.333 0.667 0.667 545 197 ' '
